data_4061098
loop_
_publ_author_name
'Frost, B.J.'

_journal_name_full Organometallics
_journal_paper_doi 10.1021/om049501+
_journal_year 2004
_chemical_formula_sum 'C17 H30 N6 P2 Ru'
_chemical_formula_weight 481.48
_space_group_IT_number 14
_symmetry_cell_setting monoclinic
_symmetry_space_group_name_Hall '-P 2yn'
_symmetry_space_group_name_H-M 'P 1 21/n 1'
_cell_angle_alpha 90.00
_cell_angle_beta 113.122(2)
_cell_angle_gamma 90.00
_cell_formula_units_Z 4
_cell_length_a 16.3954(16)
_cell_length_b 6.4753(6)
_cell_length_c 19.8608(19)
_cell_measurement_temperature 100(2)
_cell_volume 1939.1(3)
_diffrn_ambient_temperature 100(2)
_exptl_crystal_density_diffrn 1.649
_cod_depositor_comments
;
The following automatic conversions were performed:
'_symmetry_cell_setting' value 'Monoclinic' changed to 'monoclinic'
according to '/home/saulius/struct/CIF-dictionaries/cif_core.dic'
dictionary named 'cif_core.dic' version 2.4.1 from 2010-06-29.

Automatic conversion script
Id: cif_fix_enum 1527 2010-12-29 10:47:43Z saulius 
;
_cod_original_sg_symbol_H-M 'P 21/n'
_cod_database_code 4061098

loop_
_symmetry_equiv_pos_as_xyz
'x, y, z'
'-x+1/2, y+1/2, -z+1/2'
'-x, -y, -z'
'x-1/2, -y-1/2, z-1/2'

loop_
_atom_site_label
_atom_site_type_symbol
_atom_site_fract_x
_atom_site_fract_y
_atom_site_fract_z
_atom_site_U_iso_or_equiv
_atom_site_adp_type
_atom_site_occupancy
_atom_site_symmetry_multiplicity
_atom_site_calc_flag
_atom_site_refinement_flags
_atom_site_disorder_assembly
_atom_site_disorder_group
Ru1 Ru 0.922286(12) 0.93378(3) 0.224671(10) 0.01309(7) Uani 1 1 d . . .
H18 H 0.882(4) 0.694(10) 0.201(3) 0.063(17) Uiso 1 1 d . . .
P1 P 1.01408(4) 0.82286(9) 0.17473(3) 0.01193(12) Uani 1 1 d . . .
N1 N 1.18965(14) 0.7051(3) 0.20517(12) 0.0152(4) Uani 1 1 d . . .
C1 C 1.13038(16) 0.7815(4) 0.23967(13) 0.0154(4) Uani 1 1 d . . .
H1B H 1.132(3) 0.685(7) 0.278(2) 0.021(9) Uiso 1 1 d . . .
H1A H 1.153(3) 0.924(6) 0.266(2) 0.021(10) Uiso 1 1 d . . .
P2 P 0.80428(4) 0.96120(10) 0.11961(4) 0.01242(12) Uani 1 1 d . . .
N2 N 1.10948(14) 0.8753(3) 0.08597(12) 0.0145(4) Uani 1 1 d . . .
C2 C 1.03999(17) 0.9705(4) 0.10561(14) 0.0149(4) Uani 1 1 d . . .
H2B H 0.987(2) 0.977(6) 0.0616(19) 0.010(8) Uiso 1 1 d . . .
H2A H 1.060(2) 1.109(6) 0.125(2) 0.014(8) Uiso 1 1 d . . .
N3 N 1.07258(14) 0.5168(3) 0.10544(12) 0.0134(3) Uani 1 1 d . . .
C3 C 0.99954(17) 0.5699(3) 0.12788(14) 0.0138(4) Uani 1 1 d . . .
H3A H 0.951(3) 0.573(6) 0.087(2) 0.016(9) Uiso 1 1 d . . .
H3B H 0.992(3) 0.451(7) 0.160(2) 0.026(11) Uiso 1 1 d . . .
N4 N 0.62424(15) 1.0622(3) 0.05727(13) 0.0163(4) Uani 1 1 d . . .
C4 C 1.19314(17) 0.8528(4) 0.15024(15) 0.0165(4) Uani 1 1 d . . .
H4B H 1.238(3) 0.794(7) 0.136(2) 0.021(9) Uiso 1 1 d . . .
H4A H 1.212(2) 0.998(6) 0.174(2) 0.014(8) Uiso 1 1 d . . .
N5 N 0.70974(15) 1.1357(4) -0.01814(13) 0.0188(4) Uani 1 1 d . . .
C5 C 1.15755(17) 0.5062(4) 0.16887(15) 0.0166(4) Uani 1 1 d . . .
H5A H 1.206(3) 0.455(6) 0.155(2) 0.019(9) Uiso 1 1 d . . .
H5B H 1.150(3) 0.415(7) 0.204(3) 0.029(11) Uiso 1 1 d . . .
N6 N 0.67209(15) 0.7755(4) -0.00057(13) 0.0191(4) Uani 1 1 d . . .
C6 C 1.08121(17) 0.6699(4) 0.05417(13) 0.0145(4) Uani 1 1 d . . .
H6B H 1.029(2) 0.678(5) 0.0136(18) 0.005(7) Uiso 1 1 d . . .
H6A H 1.124(3) 0.626(7) 0.040(2) 0.019(9) Uiso 1 1 d . . .
C7 C 0.70159(17) 1.0547(4) 0.12749(15) 0.0160(4) Uani 1 1 d . . .
H7B H 0.686(3) 0.960(6) 0.159(2) 0.015(9) Uiso 1 1 d . . .
H7A H 0.713(3) 1.204(7) 0.150(2) 0.022(9) Uiso 1 1 d . . .
C8 C 0.79726(17) 1.1342(4) 0.04335(15) 0.0176(4) Uani 1 1 d . . .
H8A H 0.839(3) 1.102(7) 0.025(2) 0.024(10) Uiso 1 1 d . . .
H8B H 0.816(3) 1.276(7) 0.067(2) 0.021(9) Uiso 1 1 d . . .
C9 C 0.75489(17) 0.7325(4) 0.06240(15) 0.0172(4) Uani 1 1 d . . .
H9A H 0.798(2) 0.684(6) 0.047(2) 0.016(8) Uiso 1 1 d . . .
H9B H 0.746(3) 0.632(7) 0.095(2) 0.023(10) Uiso 1 1 d . . .
C10 C 0.60400(18) 0.8565(4) 0.02334(16) 0.0191(5) Uani 1 1 d . . .
H10B H 0.549(3) 0.866(6) -0.018(2) 0.017(9) Uiso 1 1 d . . .
H10A H 0.597(2) 0.764(6) 0.058(2) 0.017(9) Uiso 1 1 d . . .
C11 C 0.63972(18) 1.2036(4) 0.00562(15) 0.0182(5) Uani 1 1 d . . .
H11B H 0.586(3) 1.217(7) -0.038(2) 0.024(10) Uiso 1 1 d . . .
H11A H 0.656(3) 1.353(8) 0.028(2) 0.030(11) Uiso 1 1 d . . .
C12 C 0.6866(2) 0.9273(5) -0.04934(16) 0.0211(5) Uani 1 1 d . . .
H12B H 0.635(3) 0.924(6) -0.090(2) 0.015(9) Uiso 1 1 d . . .
H12A H 0.734(3) 0.876(7) -0.062(2) 0.017(9) Uiso 1 1 d . . .
C13 C 1.0017(2) 1.1935(4) 0.29743(16) 0.0224(5) Uani 1 1 d . . .
H13 H 1.042(3) 1.270(8) 0.290(3) 0.038(12) Uiso 1 1 d . . .
C14 C 1.01911(19) 1.0074(5) 0.33941(14) 0.0193(5) Uani 1 1 d . . .
H14 H 1.077(3) 0.958(7) 0.361(3) 0.029(11) Uiso 1 1 d . . .
C15 C 0.9382(2) 0.9389(4) 0.34194(15) 0.0191(5) Uani 1 1 d . . .
H15 H 0.929(3) 0.825(7) 0.366(2) 0.025(10) Uiso 1 1 d . . .
C16 C 0.8702(2) 1.0813(4) 0.30124(16) 0.0207(5) Uani 1 1 d . . .
H16 H 0.813(3) 1.081(6) 0.294(2) 0.022(10) Uiso 1 1 d . . .
C17 C 0.9106(2) 1.2403(4) 0.27438(16) 0.0229(5) Uani 1 1 d . . .
H17 H 0.877(3) 1.380(8) 0.242(3) 0.036(12) Uiso 1 1 d . . .

loop_
_atom_site_aniso_label
_atom_site_aniso_U_11
_atom_site_aniso_U_22
_atom_site_aniso_U_33
_atom_site_aniso_U_23
_atom_site_aniso_U_13
_atom_site_aniso_U_12
Ru1 0.01362(10) 0.01101(10) 0.01426(10) -0.00103(6) 0.00507(7) -0.00011(6)
P1 0.0115(2) 0.0096(2) 0.0137(3) -0.00095(19) 0.0038(2) -0.00003(19)
N1 0.0123(8) 0.0152(9) 0.0163(9) -0.0019(7) 0.0038(7) 0.0004(7)
C1 0.0136(10) 0.0165(10) 0.0142(10) -0.0019(8) 0.0035(8) 0.0000(8)
P2 0.0122(3) 0.0099(2) 0.0151(3) -0.00042(19) 0.0052(2) -0.00030(19)
N2 0.0160(9) 0.0105(8) 0.0171(9) -0.0017(7) 0.0067(8) -0.0014(7)
C2 0.0179(10) 0.0090(9) 0.0175(10) 0.0004(8) 0.0065(9) 0.0006(8)
N3 0.0133(8) 0.0089(8) 0.0166(9) 0.0001(7) 0.0046(7) 0.0007(7)
C3 0.0140(10) 0.0096(9) 0.0172(10) -0.0009(7) 0.0053(9) -0.0011(7)
N4 0.0140(9) 0.0155(10) 0.0188(10) 0.0023(7) 0.0056(8) 0.0012(7)
C4 0.0138(10) 0.0163(11) 0.0186(10) -0.0026(8) 0.0056(9) -0.0037(8)
N5 0.0171(10) 0.0198(10) 0.0198(10) 0.0045(8) 0.0075(8) 0.0038(8)
C5 0.0142(10) 0.0133(10) 0.0195(11) 0.0005(8) 0.0036(9) 0.0035(8)
N6 0.0157(9) 0.0173(10) 0.0197(10) -0.0027(8) 0.0020(8) 0.0008(8)
C6 0.0166(10) 0.0116(10) 0.0145(10) -0.0011(8) 0.0055(8) 0.0002(8)
C7 0.0147(10) 0.0162(11) 0.0175(11) 0.0001(8) 0.0068(9) 0.0008(8)
C8 0.0159(10) 0.0172(11) 0.0207(11) 0.0049(9) 0.0082(9) 0.0008(8)
C9 0.0151(10) 0.0118(10) 0.0209(11) -0.0025(8) 0.0031(9) 0.0003(8)
C10 0.0140(10) 0.0181(11) 0.0223(12) -0.0006(9) 0.0042(9) -0.0020(8)
C11 0.0164(11) 0.0153(10) 0.0227(12) 0.0038(9) 0.0073(9) 0.0039(8)
C12 0.0209(12) 0.0251(13) 0.0157(11) -0.0005(9) 0.0053(10) 0.0040(10)
C13 0.0293(14) 0.0162(11) 0.0214(12) -0.0037(9) 0.0095(11) -0.0072(10)
C14 0.0206(12) 0.0201(12) 0.0146(10) -0.0018(9) 0.0042(9) -0.0031(9)
C15 0.0243(12) 0.0190(12) 0.0155(11) 0.0014(8) 0.0095(10) -0.0015(9)
C16 0.0246(13) 0.0210(12) 0.0199(12) -0.0022(9) 0.0124(10) 0.0024(10)
C17 0.0342(15) 0.0139(11) 0.0207(12) -0.0010(9) 0.0109(11) 0.0027(10)

loop_
_geom_bond_atom_site_label_1
_geom_bond_atom_site_label_2
_geom_bond_distance
_geom_bond_site_symmetry_2
_geom_bond_publ_flag
Ru1 P1 2.2220(7) . ?
Ru1 P2 2.2267(7) . ?
Ru1 C16 2.230(3) . ?
Ru1 C15 2.240(3) . ?
Ru1 C17 2.258(3) . ?
Ru1 C14 2.258(3) . ?
Ru1 C13 2.266(3) . ?
Ru1 H18 1.68(7) . ?
P1 C3 1.853(2) . ?
P1 C2 1.854(3) . ?
P1 C1 1.855(3) . ?
N1 C4 1.469(3) . ?
N1 C5 1.469(3) . ?
N1 C1 1.477(3) . ?
C1 H1B 0.98(4) . ?
C1 H1A 1.05(4) . ?
P2 C9 1.848(3) . ?
P2 C8 1.850(3) . ?
P2 C7 1.853(3) . ?
N2 C6 1.467(3) . ?
N2 C4 1.469(3) . ?
N2 C2 1.476(3) . ?
C2 H2B 0.96(4) . ?
C2 H2A 0.99(4) . ?
N3 C6 1.467(3) . ?
N3 C5 1.468(3) . ?
N3 C3 1.473(3) . ?
C3 H3A 0.89(4) . ?
C3 H3B 1.04(4) . ?
N4 C11 1.469(3) . ?
N4 C10 1.471(4) . ?
N4 C7 1.472(3) . ?
C4 H4B 0.96(4) . ?
C4 H4A 1.05(4) . ?
N5 C11 1.469(3) . ?
N5 C12 1.471(4) . ?
N5 C8 1.475(4) . ?
C5 H5A 0.99(4) . ?
C5 H5B 0.96(5) . ?
N6 C12 1.464(4) . ?
N6 C9 1.467(3) . ?
N6 C10 1.471(4) . ?
C6 H6B 0.92(3) . ?
C6 H6A 0.90(4) . ?
C7 H7B 0.99(4) . ?
C7 H7A 1.05(4) . ?
C8 H8A 0.91(4) . ?
C8 H8B 1.03(4) . ?
C9 H9A 0.93(4) . ?
C9 H9B 0.97(4) . ?
C10 H10B 0.95(4) . ?
C10 H10A 0.94(4) . ?
C11 H11B 0.97(4) . ?
C11 H11A 1.06(5) . ?
C12 H12B 0.91(4) . ?
C12 H12A 0.97(4) . ?
C13 C17 1.411(5) . ?
C13 C14 1.429(4) . ?
C13 H13 0.89(5) . ?
C14 C15 1.419(4) . ?
C14 H14 0.93(5) . ?
C15 C16 1.427(4) . ?
C15 H15 0.92(4) . ?
C16 C17 1.436(4) . ?
C16 H16 0.89(4) . ?
C17 H17 1.12(5) . ?
